data_8105096
loop_
_publ_author_name
'Tan, Yee Seng'
'Tiekink, Edward R.T.'

_publ_section_title
;
 Crystal structure of catena-[(\m2-pyrazine-\k2
 N:N&#x2032;)-bis(O,O&#x2032;-di-ethyldithiophosphato-\k2
 S,S&#x2032;)cadmium(II)], {C12H24CdN2O4P2S4}n
;
_journal_issue 2
_journal_name_full 'Zeitschrift f\"ur Kristallographie - New Crystal Structures'
_journal_page_first 319
_journal_page_last 321
_journal_paper_doi 10.1515/ncrs-2019-0648
_journal_volume 235
_journal_year 2020
_chemical_formula_moiety 'C12 H24 Cd N2 O4 P2 S4'
_chemical_formula_sum 'C12 H24 Cd N2 O4 P2 S4'
_chemical_formula_weight 562.91
_space_group_crystal_system monoclinic
_space_group_IT_number 13
_space_group_name_Hall '-P 2yac'
_space_group_name_H-M_alt 'P 1 2/n 1'
_atom_sites_solution_hydrogens geom
_atom_sites_solution_primary direct
_atom_sites_solution_secondary difmap
_audit_creation_method SHELXL-2018/3
_cell_angle_alpha 90
_cell_angle_beta 111.594(2)
_cell_angle_gamma 90
_cell_formula_units_Z 2
_cell_length_a 11.7844(2)
_cell_length_b 7.60630(10)
_cell_length_c 13.1965(2)
_cell_measurement_reflns_used 10042
_cell_measurement_temperature 100(2)
_cell_measurement_theta_max 75.9350
_cell_measurement_theta_min 4.2910
_cell_volume 1099.86(3)
_computing_cell_refinement 'CrysAlisPro [1]'
_computing_data_collection 'CrysAlisPro [1]'
_computing_data_reduction 'CrysAlisPro [1]'
_computing_molecular_graphics 'ORTEP-3 for Windows [4]'
_computing_publication_material 'SHELXL-2018/3 [3]'
_computing_structure_refinement 'SHELXL-2018/3 [3]'
_computing_structure_solution 'SHELXS-97 [2]'
_diffrn_ambient_temperature 100(2)
_diffrn_detector_area_resol_mean 5.2558
_diffrn_measured_fraction_theta_full 1.000
_diffrn_measured_fraction_theta_max 1.000
_diffrn_measurement_device_type 'XtaLAB Synergy, Dualflex, AtlasS2'
_diffrn_measurement_method '\w scans'
_diffrn_radiation_type CuK\a
_diffrn_radiation_wavelength 1.54184
_diffrn_reflns_av_R_equivalents 0.0212
_diffrn_reflns_av_unetI/netI 0.0125
_diffrn_reflns_Laue_measured_fraction_full 1.000
_diffrn_reflns_Laue_measured_fraction_max 1.000
_diffrn_reflns_limit_h_max 13
_diffrn_reflns_limit_h_min -14
_diffrn_reflns_limit_k_max 9
_diffrn_reflns_limit_k_min -8
_diffrn_reflns_limit_l_max 15
_diffrn_reflns_limit_l_min -15
_diffrn_reflns_number 12357
_diffrn_reflns_point_group_measured_fraction_full 1.000
_diffrn_reflns_point_group_measured_fraction_max 1.000
_diffrn_reflns_theta_full 67.075
_diffrn_reflns_theta_max 67.075
_diffrn_reflns_theta_min 4.308
_diffrn_source 'micro-focus sealed X-ray tube'
_exptl_absorpt_coefficient_mu 13.056
_exptl_absorpt_correction_T_max 0.669
_exptl_absorpt_correction_T_min 0.232
_exptl_absorpt_correction_type gaussian
_exptl_absorpt_process_details 'CrysAlisPro [1]'
_exptl_crystal_colour yellow
_exptl_crystal_density_diffrn 1.700
_exptl_crystal_description prism
_exptl_crystal_F_000 568
_exptl_crystal_size_max 0.205
_exptl_crystal_size_mid 0.111
_exptl_crystal_size_min 0.079
_refine_diff_density_max 0.710
_refine_diff_density_min -0.442
_refine_diff_density_rms 0.062
_refine_ls_extinction_coef .
_refine_ls_extinction_method none
_refine_ls_goodness_of_fit_ref 1.006
_refine_ls_hydrogen_treatment constr
_refine_ls_matrix_type full
_refine_ls_number_parameters 117
_refine_ls_number_reflns 1960
_refine_ls_number_restraints 0
_refine_ls_restrained_S_all 1.006
_refine_ls_R_factor_all 0.0173
_refine_ls_R_factor_gt 0.0171
_refine_ls_shift/su_max 0.000
_refine_ls_shift/su_mean 0.000
_refine_ls_structure_factor_coef Fsqd
_refine_ls_weighting_details 'w=1/[\s^2^(Fo^2^)+(0.0303P)^2^+0.7305P] where P=(Fo^2^+2Fc^2^)/3'
_refine_ls_weighting_scheme calc
_refine_ls_wR_factor_gt 0.0466
_refine_ls_wR_factor_ref 0.0467
_reflns_Friedel_coverage 0.000
_reflns_Friedel_fraction_full .
_reflns_Friedel_fraction_max .
_reflns_number_gt 1949
_reflns_number_total 1960
_reflns_threshold_expression 'I > 2\s(I)'
_cod_data_source_file suppl_ncrs-2019-0648_suppl.cif
_cod_data_source_block shelx
_cod_original_sg_symbol_H-M 'P 2/n'
_cod_database_code 8105096
_shelx_shelxl_version_number 2018/3
_shelx_space_group_comment
;
The symmetry employed for this shelxl refinement is uniquely defined
by the following loop, which should always be used as a source of
symmetry information in preference to the above space-group names.
They are only intended as comments.
;
_shelx_estimated_absorpt_t_min 0.175
_shelx_estimated_absorpt_t_max 0.425

loop_
_space_group_symop_operation_xyz
'x, y, z'
'-x+1/2, y, -z+1/2'
'-x, -y, -z'
'x-1/2, -y, z-1/2'

loop_
_atom_site_label
_atom_site_type_symbol
_atom_site_fract_x
_atom_site_fract_y
_atom_site_fract_z
_atom_site_U_iso_or_equiv
_atom_site_adp_type
_atom_site_occupancy
_atom_site_site_symmetry_order
_atom_site_calc_flag
_atom_site_refinement_flags_posn
_atom_site_refinement_flags_adp
_atom_site_refinement_flags_occupancy
_atom_site_disorder_assembly
_atom_site_disorder_group
Cd Cd 0.250000 0.26705(2) 0.250000 0.01170(7) Uani 1 2 d S T P . .
S1 S 0.13015(4) 0.26199(5) 0.03434(4) 0.01404(11) Uani 1 1 d . . . . .
S2 S 0.43145(4) 0.29672(6) 0.17353(4) 0.01542(11) Uani 1 1 d . . . . .
P1 P 0.29145(4) 0.34260(6) 0.03540(3) 0.01227(11) Uani 1 1 d . . . . .
O1 O 0.29205(11) 0.54937(16) 0.01490(10) 0.0155(3) Uani 1 1 d . . . . .
O2 O 0.30864(13) 0.25480(16) -0.06730(12) 0.0171(3) Uani 1 1 d . . . . .
N1 N 0.250000 -0.0465(3) 0.250000 0.0126(4) Uani 1 2 d S T P . .
N2 N 0.250000 0.5876(3) 0.250000 0.0125(4) Uani 1 2 d S T P . .
C1 C 0.19491(18) 0.6268(3) -0.07831(16) 0.0233(4) Uani 1 1 d . . . . .
H1A H 0.116764 0.624213 -0.066364 0.028 Uiso 1 1 calc R U . . .
H1B H 0.184606 0.559572 -0.145355 0.028 Uiso 1 1 calc R U . . .
C2 C 0.2302(2) 0.8126(3) -0.0898(2) 0.0410(6) Uani 1 1 d . . . . .
H2A H 0.164203 0.870026 -0.149096 0.062 Uiso 1 1 calc R U . . .
H2B H 0.304792 0.813320 -0.106268 0.062 Uiso 1 1 calc R U . . .
H2C H 0.244762 0.876071 -0.021527 0.062 Uiso 1 1 calc R U . . .
C3 C 0.4168(2) 0.3048(3) -0.09081(18) 0.0272(5) Uani 1 1 d . . . . .
H3A H 0.489242 0.309613 -0.022284 0.033 Uiso 1 1 calc R U . . .
H3B H 0.404677 0.422576 -0.125074 0.033 Uiso 1 1 calc R U . . .
C4 C 0.4361(2) 0.1723(3) -0.1658(2) 0.0351(5) Uani 1 1 d . . . . .
H4A H 0.508071 0.204600 -0.182105 0.053 Uiso 1 1 calc R U . . .
H4B H 0.364245 0.168743 -0.233558 0.053 Uiso 1 1 calc R U . . .
H4C H 0.448756 0.056297 -0.131073 0.053 Uiso 1 1 calc R U . . .
C5 C 0.15206(16) -0.1384(2) 0.18873(14) 0.0148(4) Uani 1 1 d . . . . .
H5 H 0.081034 -0.077428 0.143738 0.018 Uiso 1 1 calc R U . . .
C6 C 0.15177(16) 0.6792(2) 0.18933(14) 0.0150(4) Uani 1 1 d . . . . .
H6 H 0.080141 0.618175 0.145637 0.018 Uiso 1 1 calc R U . . .

loop_
_atom_site_aniso_label
_atom_site_aniso_U_11
_atom_site_aniso_U_22
_atom_site_aniso_U_33
_atom_site_aniso_U_23
_atom_site_aniso_U_13
_atom_site_aniso_U_12
Cd 0.01531(11) 0.00763(10) 0.01198(11) 0.000 0.00481(8) 0.000
S1 0.0120(2) 0.0151(2) 0.0135(2) 0.00056(15) 0.00301(18) -0.00139(15)
S2 0.0116(2) 0.0168(2) 0.0164(2) 0.00190(17) 0.00350(17) 0.00146(17)
P1 0.0133(2) 0.0107(2) 0.0128(2) -0.00008(17) 0.00467(17) -0.00043(17)
O1 0.0166(6) 0.0120(6) 0.0160(6) 0.0016(5) 0.0037(5) -0.0004(5)
O2 0.0193(7) 0.0174(7) 0.0172(7) -0.0041(5) 0.0100(6) -0.0046(5)
N1 0.0152(10) 0.0117(10) 0.0114(9) 0.000 0.0056(8) 0.000
N2 0.0145(10) 0.0127(11) 0.0103(9) 0.000 0.0043(8) 0.000
C1 0.0233(10) 0.0188(10) 0.0219(10) 0.0065(8) 0.0012(8) 0.0011(8)
C2 0.0427(14) 0.0224(12) 0.0444(15) 0.0154(11) 0.0002(11) -0.0025(11)
C3 0.0295(11) 0.0304(11) 0.0309(11) -0.0089(10) 0.0220(9) -0.0109(9)
C4 0.0376(13) 0.0351(13) 0.0442(13) -0.0150(11) 0.0285(11) -0.0075(11)
C5 0.0130(8) 0.0132(9) 0.0163(8) 0.0016(7) 0.0032(7) 0.0017(7)
C6 0.0145(9) 0.0124(9) 0.0162(9) -0.0001(7) 0.0034(7) -0.0017(7)

loop_
_atom_type_symbol
_atom_type_description
_atom_type_scat_dispersion_real
_atom_type_scat_dispersion_imag
_atom_type_scat_source
C C 0.0181 0.0091 'International Tables Vol C Tables 4.2.6.8 and 6.1.1.4'
H H 0.0000 0.0000 'International Tables Vol C Tables 4.2.6.8 and 6.1.1.4'
Cd Cd 0.1185 4.6533 'International Tables Vol C Tables 4.2.6.8 and 6.1.1.4'
N N 0.0311 0.0180 'International Tables Vol C Tables 4.2.6.8 and 6.1.1.4'
O O 0.0492 0.0322 'International Tables Vol C Tables 4.2.6.8 and 6.1.1.4'
P P 0.2955 0.4335 'International Tables Vol C Tables 4.2.6.8 and 6.1.1.4'
S S 0.3331 0.5567 'International Tables Vol C Tables 4.2.6.8 and 6.1.1.4'

loop_
_geom_angle_atom_site_label_1
_geom_angle_atom_site_label_2
_geom_angle_atom_site_label_3
_geom_angle
_geom_angle_site_symmetry_1
_geom_angle_site_symmetry_3
N1 Cd N2 180.0 . .
N1 Cd S1 89.174(9) . .
N2 Cd S1 90.826(9) . .
N1 Cd S1 89.175(9) . 2
N2 Cd S1 90.825(9) . 2
S1 Cd S1 178.349(19) . 2
N1 Cd S2 94.814(11) . .
N2 Cd S2 85.186(11) . .
S1 Cd S2 77.470(14) . .
S1 Cd S2 102.671(14) 2 .
N1 Cd S2 94.815(11) . 2
N2 Cd S2 85.185(10) . 2
S1 Cd S2 102.672(14) . 2
S1 Cd S2 77.471(14) 2 2
S2 Cd S2 170.37(2) . 2
P1 S1 Cd 81.900(19) . .
P1 S2 Cd 81.525(19) . .
O2 P1 O1 105.04(7) . .
O2 P1 S2 112.64(6) . .
O1 P1 S2 105.93(5) . .
O2 P1 S1 106.58(6) . .
O1 P1 S1 111.45(5) . .
S2 P1 S1 114.84(3) . .
C1 O1 P1 119.28(11) . .
C3 O2 P1 117.66(12) . .
C5 N1 C5 116.9(2) 2 .
C5 N1 Cd 121.53(11) 2 .
C5 N1 Cd 121.53(11) . .
C6 N2 C6 117.1(2) 2 .
C6 N2 Cd 121.45(11) 2 .
C6 N2 Cd 121.45(11) . .
O1 C1 C2 107.76(16) . .
O1 C1 H1A 110.2 . .
C2 C1 H1A 110.2 . .
O1 C1 H1B 110.2 . .
C2 C1 H1B 110.2 . .
H1A C1 H1B 108.5 . .
C1 C2 H2A 109.5 . .
C1 C2 H2B 109.5 . .
H2A C2 H2B 109.5 . .
C1 C2 H2C 109.5 . .
H2A C2 H2C 109.5 . .
H2B C2 H2C 109.5 . .
O2 C3 C4 108.82(17) . .
O2 C3 H3A 109.9 . .
C4 C3 H3A 109.9 . .
O2 C3 H3B 109.9 . .
C4 C3 H3B 109.9 . .
H3A C3 H3B 108.3 . .
C3 C4 H4A 109.5 . .
C3 C4 H4B 109.5 . .
H4A C4 H4B 109.5 . .
C3 C4 H4C 109.5 . .
H4A C4 H4C 109.5 . .
H4B C4 H4C 109.5 . .
N1 C5 C6 121.52(16) . 1_545
N1 C5 H5 119.2 . .
C6 C5 H5 119.2 1_545 .
N2 C6 C5 121.45(16) . 1_565
N2 C6 H6 119.3 . .
C5 C6 H6 119.3 1_565 .

loop_
_geom_bond_atom_site_label_1
_geom_bond_atom_site_label_2
_geom_bond_distance
_geom_bond_site_symmetry_2
Cd N1 2.385(2) .
Cd N2 2.438(2) .
Cd S1 2.6715(5) .
Cd S1 2.6715(5) 2
Cd S2 2.6889(4) .
Cd S2 2.6889(4) 2
S1 P1 1.9924(6) .
S2 P1 1.9881(6) .
P1 O2 1.5894(14) .
P1 O1 1.5963(13) .
O1 C1 1.461(2) .
O2 C3 1.468(2) .
N1 C5 1.337(2) 2
N1 C5 1.337(2) .
N2 C6 1.336(2) 2
N2 C6 1.336(2) .
C1 C2 1.496(3) .
C1 H1A 0.9900 .
C1 H1B 0.9900 .
C2 H2A 0.9800 .
C2 H2B 0.9800 .
C2 H2C 0.9800 .
C3 C4 1.487(3) .
C3 H3A 0.9900 .
C3 H3B 0.9900 .
C4 H4A 0.9800 .
C4 H4B 0.9800 .
C4 H4C 0.9800 .
C5 C6 1.387(3) 1_545
C5 H5 0.9500 .
C6 H6 0.9500 .

loop_
_geom_torsion_atom_site_label_1
_geom_torsion_atom_site_label_2
_geom_torsion_atom_site_label_3
_geom_torsion_atom_site_label_4
_geom_torsion
_geom_torsion_site_symmetry_1
_geom_torsion_site_symmetry_2
_geom_torsion_site_symmetry_3
_geom_torsion_site_symmetry_4
O2 P1 O1 C1 64.01(14) . . . .
S2 P1 O1 C1 -176.58(12) . . . .
S1 P1 O1 C1 -51.02(14) . . . .
O1 P1 O2 C3 56.68(16) . . . .
S2 P1 O2 C3 -58.15(15) . . . .
S1 P1 O2 C3 175.05(13) . . . .
P1 O1 C1 C2 -169.62(16) . . . .
P1 O2 C3 C4 162.83(16) . . . .
C5 N1 C5 C6 0.47(11) 2 . . 1_545
Cd N1 C5 C6 -179.53(11) . . . 1_545
C6 N2 C6 C5 0.47(11) 2 . . 1_565
Cd N2 C6 C5 -179.53(11) . . . 1_565
